data_7109726
loop_
_publ_author_name
'Amit Choudhary'
'Charles G. Fry'
'Kimberli J. Kamer'
'Ronald T. Raines'

_publ_section_title
;
 An n-->pi^*^ interaction reduces the electrophilicity of the acceptor
 carbonyl group
;
_journal_name_full Chem.Commun.
_journal_page_first 8166
_journal_paper_doi 10.1039/c3cc44573a
_journal_volume 49
_journal_year 2013
_chemical_formula_sum 'C7 H12 N2 S2'
_chemical_formula_weight 188.31
_space_group_crystal_system monoclinic
_space_group_IT_number 15
_space_group_name_Hall '-C 2yc'
_space_group_name_H-M_alt 'C 1 2/c 1'
_symmetry_space_group_name_Hall '-C 2yc'
_symmetry_space_group_name_H-M 'C 1 2/c 1'
_atom_sites_solution_hydrogens geom
_atom_sites_solution_primary direct
_atom_sites_solution_secondary difmap
_audit_creation_method
;
manual editing of the CIF file 
created by SHELXTL Ver. 6.10
and processed with modiCIfer-03272007. 
;
_cell_angle_alpha 90.00
_cell_angle_beta 109.6250(14)
_cell_angle_gamma 90.00
_cell_formula_units_Z 4
_cell_length_a 12.4927(13)
_cell_length_b 6.4898(7)
_cell_length_c 11.6513(12)
_cell_measurement_reflns_used 1415
_cell_measurement_temperature 100(2)
_cell_measurement_theta_max 25.98
_cell_measurement_theta_min 3.46
_cell_volume 889.76(16)
_computing_cell_refinement 'Bruker SMART'
_computing_data_collection 'Bruker SMART'
_computing_data_reduction 'SHELXS-97 (Sheldrick, 1990)'
_computing_molecular_graphics 'Bruker SHELXTL'
_computing_structure_refinement 'SHELXL-97 (Sheldrick, 1997)'
_computing_structure_solution 'SHELXS-97 (Sheldrick, 1990)'
_diffrn_ambient_temperature 100(2)
_diffrn_measured_fraction_theta_full 1.000
_diffrn_measured_fraction_theta_max 1.000
_diffrn_measurement_device_type 'Bruker SMART APEX2 area detector'
_diffrn_measurement_method '0.60\% \w and 0.6\% \f scans'
_diffrn_radiation_monochromator graphite
_diffrn_radiation_source 'fine-focus sealed tube'
_diffrn_radiation_type MoK\a
_diffrn_radiation_wavelength 0.71073
_diffrn_reflns_av_R_equivalents 0.0000
_diffrn_reflns_av_sigmaI/netI 0.0145
_diffrn_reflns_limit_h_max 14
_diffrn_reflns_limit_h_min -15
_diffrn_reflns_limit_k_max 8
_diffrn_reflns_limit_k_min 0
_diffrn_reflns_limit_l_max 14
_diffrn_reflns_limit_l_min 0
_diffrn_reflns_number 908
_diffrn_reflns_theta_full 26.27
_diffrn_reflns_theta_max 26.27
_diffrn_reflns_theta_min 3.46
_exptl_absorpt_coefficient_mu 0.536
_exptl_absorpt_correction_T_max 0.9584
_exptl_absorpt_correction_T_min 0.9240
_exptl_absorpt_correction_type analytical
_exptl_absorpt_process_details
;
SADABS  (Bruker-AXS, 2007)
;
_exptl_crystal_colour colorless
_exptl_crystal_density_diffrn 1.406
_exptl_crystal_density_method 'not measured'
_exptl_crystal_description block
_exptl_crystal_F_000 400
_exptl_crystal_size_max 0.15
_exptl_crystal_size_mid 0.10
_exptl_crystal_size_min 0.08
_refine_diff_density_max 0.439
_refine_diff_density_min -0.213
_refine_diff_density_rms 0.062
_refine_ls_extinction_method none
_refine_ls_goodness_of_fit_ref 1.186
_refine_ls_hydrogen_treatment mixed
_refine_ls_matrix_type full
_refine_ls_number_parameters 52
_refine_ls_number_reflns 908
_refine_ls_number_restraints 0
_refine_ls_restrained_S_all 1.186
_refine_ls_R_factor_all 0.0329
_refine_ls_R_factor_gt 0.0316
_refine_ls_shift/su_max 0.000
_refine_ls_shift/su_mean 0.000
_refine_ls_structure_factor_coef Fsqd
_refine_ls_weighting_details 'calc w=1/[\s^2^(Fo^2^)+(0.0383P)^2^+1.7668P] where P=(Fo^2^+2Fc^2^)/3'
_refine_ls_weighting_scheme calc
_refine_ls_wR_factor_gt 0.0868
_refine_ls_wR_factor_ref 0.0876
_reflns_number_gt 865
_reflns_number_total 908
_reflns_threshold_expression >2sigma(I)
_cod_data_source_file c3cc44573a.txt
_cod_data_source_block raines54
_cod_database_code 7109726

loop_
_symmetry_equiv_pos_as_xyz
'x, y, z'
'-x, y, -z+1/2'
'x+1/2, y+1/2, z'
'-x+1/2, y+1/2, -z+1/2'
'-x, -y, -z'
'x, -y, z-1/2'
'-x+1/2, -y+1/2, -z'
'x+1/2, -y+1/2, z-1/2'

loop_
_atom_site_label
_atom_site_type_symbol
_atom_site_fract_x
_atom_site_fract_y
_atom_site_fract_z
_atom_site_U_iso_or_equiv
_atom_site_adp_type
_atom_site_occupancy
_atom_site_symmetry_multiplicity
_atom_site_calc_flag
_atom_site_refinement_flags
S1 S 0.61903(4) 1.32225(7) 0.58740(4) 0.01753(19) Uani 1 1 d .
N1 N 0.56180(12) 1.0087(2) 0.69672(13) 0.0133(3) Uani 1 1 d .
C2 C 0.61868(14) 1.0737(3) 0.62526(15) 0.0128(4) Uani 1 1 d .
C1 C 0.68280(14) 0.9130(3) 0.57905(15) 0.0135(4) Uani 1 1 d .
H1A H 0.6294 0.8090 0.5314 0.020 Uiso 1 1 calc R
H1B H 0.7399 0.8466 0.6485 0.020 Uiso 1 1 calc R
H1C H 0.7205 0.9796 0.5275 0.020 Uiso 1 1 calc R
C3 C 0.55548(16) 0.7950(3) 0.73702(17) 0.0158(4) Uani 1 1 d .
H3A H 0.6205 0.7624 0.8112 0.019 Uiso 1 1 calc R
H3B H 0.5536 0.6951 0.6722 0.019 Uiso 1 1 calc R
C4 C 0.5000 1.1487(4) 0.7500 0.0137(5) Uani 1 2 d S
H4A H 0.5528 1.2372 0.8131 0.016 Uiso 0.50 1 calc PR
H4B H 0.4472 1.2372 0.6869 0.016 Uiso 0.50 1 calc PR

loop_
_atom_site_aniso_label
_atom_site_aniso_U_11
_atom_site_aniso_U_22
_atom_site_aniso_U_33
_atom_site_aniso_U_23
_atom_site_aniso_U_13
_atom_site_aniso_U_12
S1 0.0204(3) 0.0167(3) 0.0187(3) 0.00149(17) 0.0108(2) -0.00007(17)
N1 0.0150(7) 0.0128(7) 0.0143(7) 0.0000(6) 0.0078(6) 0.0012(6)
C2 0.0107(8) 0.0164(9) 0.0105(8) -0.0013(6) 0.0024(6) 0.0000(6)
C1 0.0120(8) 0.0157(9) 0.0136(8) -0.0005(6) 0.0053(7) 0.0032(7)
C3 0.0193(9) 0.0129(9) 0.0180(9) 0.0020(7) 0.0100(7) 0.0018(7)
C4 0.0149(12) 0.0145(12) 0.0141(11) 0.000 0.0080(10) 0.000

loop_
_atom_type_symbol
_atom_type_description
_atom_type_scat_dispersion_real
_atom_type_scat_dispersion_imag
_atom_type_scat_source
C C 0.0033 0.0016 'International Tables Vol C Tables 4.2.6.8 and 6.1.1.4'
H H 0.0000 0.0000 'International Tables Vol C Tables 4.2.6.8 and 6.1.1.4'
N N 0.0061 0.0033 'International Tables Vol C Tables 4.2.6.8 and 6.1.1.4'
S S 0.1246 0.1234 'International Tables Vol C Tables 4.2.6.8 and 6.1.1.4'

loop_
_geom_angle_atom_site_label_1
_geom_angle_atom_site_label_2
_geom_angle_atom_site_label_3
_geom_angle
_geom_angle_site_symmetry_1
_geom_angle_site_symmetry_3
C2 N1 C4 122.55(15) . .
C2 N1 C3 126.44(15) . .
C4 N1 C3 110.96(14) . .
N1 C2 C1 117.34(16) . .
N1 C2 S1 121.31(14) . .
C1 C2 S1 121.35(13) . .
C2 C1 H1A 109.5 . .
C2 C1 H1B 109.5 . .
H1A C1 H1B 109.5 . .
C2 C1 H1C 109.5 . .
H1A C1 H1C 109.5 . .
H1B C1 H1C 109.5 . .
N1 C3 C3 102.36(10) . 2_656
N1 C3 H3A 111.3 . .
C3 C3 H3A 111.3 2_656 .
N1 C3 H3B 111.3 . .
C3 C3 H3B 111.3 2_656 .
H3A C3 H3B 109.2 . .
N1 C4 N1 102.9(2) 2_656 .
N1 C4 H4A 111.2 2_656 .
N1 C4 H4A 111.2 . .
N1 C4 H4B 111.2 2_656 .
N1 C4 H4B 111.2 . .
H4A C4 H4B 109.1 . .

loop_
_geom_bond_atom_site_label_1
_geom_bond_atom_site_label_2
_geom_bond_distance
_geom_bond_site_symmetry_2
S1 C2 1.6726(19) .
N1 C2 1.332(2) .
N1 C4 1.459(2) .
N1 C3 1.475(2) .
C2 C1 1.520(2) .
C1 H1A 0.9800 .
C1 H1B 0.9800 .
C1 H1C 0.9800 .
C3 C3 1.515(4) 2_656
C3 H3A 0.9900 .
C3 H3B 0.9900 .
C4 N1 1.459(2) 2_656
C4 H4A 0.9900 .
C4 H4B 0.9900 .

loop_
_geom_torsion_atom_site_label_1
_geom_torsion_atom_site_label_2
_geom_torsion_atom_site_label_3
_geom_torsion_atom_site_label_4
_geom_torsion
_geom_torsion_site_symmetry_4
C4 N1 C2 C1 177.98(12) .
C3 N1 C2 C1 0.7(2) .
C4 N1 C2 S1 -2.3(2) .
C3 N1 C2 S1 -179.61(14) .
C2 N1 C3 C3 -155.29(18) 2_656
C4 N1 C3 C3 27.1(2) 2_656
C2 N1 C4 N1 171.48(18) 2_656
C3 N1 C4 N1 -10.83(9) 2_656
